data_2013363
loop_
_publ_author_name
'Anderson, James N.'
'Brookes, Neil J.'
'Coe, Benjamin J.'
'Coles, Simon J.'
'Light, Mark E.'
'Hursthouse, Michael B.'

_publ_section_title
;<i>trans</i>-Bis[1,2-bis(diphenylphosphino)ethane-\k^2^<i>P</i>,<i>P</i>']bis[4-(trimethylsilyl)buta-1,3-diynyl]ruthenium(II)
 and
 <i>trans</i>-bis[1,2-bis(diphenylphosphino)ethane-\k^2^<i>P</i>,<i>P</i>']bis(buta-1,3-diynyl)ruthenium(II)
;
_journal_issue 6
_journal_name_full 'Acta Crystallographica Section C'
_journal_page_first m215
_journal_page_last m217
_journal_paper_doi 10.1107/S0108270103007716
_journal_volume 59
_journal_year 2003
_chemical_formula_iupac '[Ru (C7 H9 Si)2 (C26 H24 P2)2]'
_chemical_formula_moiety 'C66 H66 P4 Ru Si2'
_chemical_formula_sum 'C66 H66 P4 Ru Si2'
_chemical_formula_weight 1140.32
_space_group_IT_number 2
_symmetry_cell_setting triclinic
_symmetry_space_group_name_Hall '-P 1'
_symmetry_space_group_name_H-M 'P -1'
_audit_creation_method 'WinGX routine CIF_UPDATE'
_cell_angle_alpha 110.32(3)
_cell_angle_beta 93.16(3)
_cell_angle_gamma 96.36(3)
_cell_formula_units_Z 2
_cell_length_a 12.677(3)
_cell_length_b 16.058(3)
_cell_length_c 16.085(3)
_cell_measurement_reflns_used 42685
_cell_measurement_temperature 150(2)
_cell_measurement_theta_max 27.46
_cell_measurement_theta_min 2.92
_cell_volume 3036.3(13)
_computing_cell_refinement 'DENZO, COLLECT'
_computing_data_collection 'DENZO (Otwinowski & Minor, 1997) & COLLECT (Hooft, 1998)'
_computing_data_reduction 'DENZO, COLLECT'
_computing_molecular_graphics 'CAMERON (Watkin, et al., 1993)'
_computing_structure_refinement 'SHELXL97 (Sheldrick, 1997)'
_computing_structure_solution 'SHELXS97 (Sheldrick, 1997)'
_diffrn_ambient_temperature 150(2)
_diffrn_detector_area_resol_mean 9.091
_diffrn_measured_fraction_theta_full 0.978
_diffrn_measured_fraction_theta_max 0.978
_diffrn_measurement_device_type 'Bruker-Nonius KappaCCD area detector'
_diffrn_measurement_method '\f & \w scans'
_diffrn_radiation_monochromator graphite
_diffrn_radiation_source 'Bruker-Nonius FR591 rotating anode'
_diffrn_radiation_type MoK\a
_diffrn_radiation_wavelength 0.71073
_diffrn_reflns_av_R_equivalents 0.0959
_diffrn_reflns_limit_h_max 16
_diffrn_reflns_limit_h_min -16
_diffrn_reflns_limit_k_max 20
_diffrn_reflns_limit_k_min -20
_diffrn_reflns_limit_l_max 20
_diffrn_reflns_limit_l_min -20
_diffrn_reflns_number 42685
_diffrn_reflns_theta_full 27.46
_diffrn_reflns_theta_max 27.46
_diffrn_reflns_theta_min 2.92
_diffrn_standards_decay_% negligible
_exptl_absorpt_coefficient_mu 0.441
_exptl_absorpt_correction_T_max 0.986
_exptl_absorpt_correction_T_min 0.767
_exptl_absorpt_correction_type multi-scan
_exptl_absorpt_process_details '(SORTAV; Blessing, 1995)'
_exptl_crystal_colour yellow
_exptl_crystal_density_diffrn 1.247
_exptl_crystal_density_method 'not measured'
_exptl_crystal_description block
_exptl_crystal_F_000 1188
_exptl_crystal_size_max 0.2
_exptl_crystal_size_mid 0.08
_exptl_crystal_size_min 0.05
_refine_diff_density_max 0.764
_refine_diff_density_min -0.806
_refine_ls_extinction_coef none
_refine_ls_extinction_method none
_refine_ls_goodness_of_fit_ref 1.033
_refine_ls_hydrogen_treatment constr
_refine_ls_matrix_type full
_refine_ls_number_parameters 665
_refine_ls_number_reflns 13576
_refine_ls_number_restraints 18
_refine_ls_restrained_S_all 4.474
_refine_ls_R_factor_gt 0.046
_refine_ls_shift/su_max 0.059
_refine_ls_structure_factor_coef Fsqd
_refine_ls_weighting_details 'calc w = 1/[\s^2^(Fo^2^)+(0.0565P)^2^] where P = (Fo^2^+2Fc^2^)/3'
_refine_ls_weighting_scheme calc
_refine_ls_wR_factor_ref 0.1216
_reflns_number_gt 9761
_reflns_number_total 13576
_reflns_threshold_expression I>2\s(I)
_cod_data_source_file sk1628.cif
_cod_data_source_block I
_cod_depositor_comments
;
The following automatic conversions were performed:
'_symmetry_cell_setting' value 'Triclinic' changed to 'triclinic'
according to '/home/saulius/struct/CIF-dictionaries/cif_core.dic'
dictionary named 'cif_core.dic' version 2.4.1 from 2010-06-29.

Automatic conversion script
Id: cif_fix_enum 1527 2010-12-29 10:47:43Z saulius 

The following automatic conversions were performed:

'_symmetry_cell_setting' value 'Triclinic' changed to 'triclinic'
according to /home/saulius/struct/CIF-dictionaries/cif_core.dic
dictionary named 'cif_core.dic' version 2.4.1 from 2010-06-29.

Automatic conversion script
Id: cif_fix_values 1715 2011-07-08 13:25:40Z adriana 
;
_cod_database_code 2013363
_cod_database_fobs_code 2013363

loop_
_symmetry_equiv_pos_as_xyz
'x, y, z'
'-x, -y, -z'

loop_
_atom_site_label
_atom_site_fract_x
_atom_site_fract_y
_atom_site_fract_z
_atom_site_U_iso_or_equiv
_atom_site_adp_type
_atom_site_calc_flag
_atom_site_refinement_flags
_atom_site_occupancy
_atom_site_disorder_assembly
_atom_site_disorder_group
_atom_site_type_symbol
C1 0.4535(9) 0.3114(8) 0.4542(7) 0.024(3) Uani d . 1 . . C
C2 0.4027(10) 0.2839(9) 0.5160(9) 0.035(3) Uani d . 1 . . C
H2 0.327 0.2767 0.5129 0.042 Uiso calc R 1 . . H
C3 0.4605(12) 0.2666(11) 0.5821(10) 0.049(4) Uani d . 1 . . C
H3 0.4244 0.2481 0.6243 0.059 Uiso calc R 1 . . H
C4 0.5707(11) 0.2763(10) 0.5871(10) 0.045(4) Uani d . 1 . . C
H4 0.6104 0.265 0.6329 0.054 Uiso calc R 1 . . H
C5 0.6227(10) 0.3025(9) 0.5253(9) 0.039(3) Uani d . 1 . . C
H5 0.6984 0.3086 0.5282 0.046 Uiso calc R 1 . . H
C6 0.5647(10) 0.3200(8) 0.4588(8) 0.031(3) Uani d . 1 . . C
H6 0.6009 0.3379 0.4162 0.037 Uiso calc R 1 . . H
C7 0.4742(9) 0.3804(8) 0.3131(7) 0.023(3) Uani d . 1 . . C
C8 0.5091(9) 0.4720(8) 0.3356(8) 0.029(3) Uani d . 1 . . C
H8 0.4798 0.5146 0.3824 0.035 Uiso calc R 1 . . H
C9 0.5863(10) 0.5010(9) 0.2901(9) 0.036(3) Uani d . 1 . . C
H9 0.6089 0.5633 0.3054 0.043 Uiso calc R 1 . . H
C10 0.6304(11) 0.4396(10) 0.2225(10) 0.043(4) Uani d . 1 . . C
H10 0.6833 0.4597 0.1916 0.052 Uiso calc R 1 . . H
C11 0.5976(10) 0.3493(10) 0.2002(9) 0.038(3) Uani d . 1 . . C
H11 0.628 0.3072 0.1537 0.046 Uiso calc R 1 . . H
C12 0.5203(9) 0.3194(9) 0.2451(8) 0.030(3) Uani d . 1 . . C
H12 0.4986 0.2569 0.2295 0.036 Uiso calc R 1 . . H
C13 0.3184(9) 0.4371(8) 0.4389(7) 0.024(3) Uani d . 1 . . C
H13A 0.2783 0.4231 0.4847 0.028 Uiso calc R 1 . . H
H13B 0.3776 0.4857 0.4698 0.028 Uiso calc R 1 . . H
C14 0.2448(9) 0.4679(8) 0.3810(8) 0.024(3) Uani d . 1 . . C
H14A 0.2883 0.5011 0.3502 0.029 Uiso calc R 1 . . H
H14B 0.2003 0.5095 0.4193 0.029 Uiso calc R 1 . . H
C15 0.1556(9) 0.4077(8) 0.2000(7) 0.023(3) Uani d . 1 . . C
C16 0.2527(10) 0.4285(8) 0.1698(8) 0.029(3) Uani d . 1 . . C
H16 0.3174 0.4245 0.1999 0.035 Uiso calc R 1 . . H
C17 0.2560(12) 0.4548(9) 0.0966(9) 0.040(3) Uani d . 1 . . C
H17 0.3226 0.4704 0.0778 0.048 Uiso calc R 1 . . H
C18 0.1616(13) 0.4586(10) 0.0507(9) 0.043(4) Uani d . 1 . . C
H18 0.1636 0.4763 0.0002 0.051 Uiso calc R 1 . . H
C19 0.0659(12) 0.4367(9) 0.0782(9) 0.041(4) Uani d . 1 . . C
H19 0.0016 0.4397 0.0468 0.049 Uiso calc R 1 . . H
C20 0.0613(10) 0.4103(8) 0.1519(8) 0.030(3) Uani d . 1 . . C
H20 -0.0058 0.3939 0.1695 0.036 Uiso calc R 1 . . H
C21 0.0241(9) 0.3904(8) 0.3329(7) 0.022(3) Uani d . 1 . . C
C22 -0.0079(10) 0.4753(8) 0.3568(8) 0.031(3) Uani d . 1 . . C
H22 0.0407 0.5245 0.3563 0.038 Uiso calc R 1 . . H
C23 -0.1087(10) 0.4887(9) 0.3811(9) 0.038(3) Uani d . 1 . . C
H23 -0.129 0.547 0.3974 0.046 Uiso calc R 1 . . H
C24 -0.1813(10) 0.4172(9) 0.3818(9) 0.034(3) Uani d . 1 . . C
H24 -0.2512 0.4264 0.3981 0.041 Uiso calc R 1 . . H
C25 -0.1507(10) 0.3331(8) 0.3588(8) 0.032(3) Uani d . 1 . . C
H25 -0.1996 0.2842 0.3597 0.039 Uiso calc R 1 . . H
C26 -0.0492(9) 0.3195(8) 0.3343(7) 0.025(3) Uani d . 1 . . C
H26 -0.0291 0.2611 0.3183 0.03 Uiso calc R 1 . . H
C27 0.0088(9) 0.1699(7) 0.1036(7) 0.022(3) Uani d . 1 . . C
C28 0.0567(10) 0.1778(8) 0.0306(7) 0.026(3) Uani d . 1 . . C
H28 0.1283 0.1666 0.0236 0.031 Uiso calc R 1 . . H
C29 0.0009(10) 0.2020(9) -0.0320(8) 0.032(3) Uani d . 1 . . C
H29 0.0342 0.2063 -0.0821 0.038 Uiso calc R 1 . . H
C30 -0.1028(11) 0.2198(9) -0.0220(8) 0.036(3) Uani d . 1 . . C
H30 -0.141 0.2363 -0.065 0.043 Uiso calc R 1 . . H
C31 -0.1502(11) 0.2134(9) 0.0511(8) 0.036(3) Uani d . 1 . . C
H31 -0.2212 0.226 0.0585 0.043 Uiso calc R 1 . . H
C32 -0.0950(9) 0.1887(8) 0.1138(8) 0.029(3) Uani d . 1 . . C
H32 -0.1285 0.1848 0.164 0.035 Uiso calc R 1 . . H
C33 -0.0241(9) 0.0734(8) 0.2217(7) 0.023(3) Uani d . 1 . . C
C34 -0.0979(9) 0.0068(8) 0.1588(8) 0.028(3) Uani d . 1 . . C
H34 -0.0957 -0.0031 0.0972 0.034 Uiso calc R 1 . . H
C35 -0.1739(10) -0.0446(9) 0.1854(9) 0.036(3) Uani d . 1 . . C
H35 -0.2234 -0.0896 0.1422 0.043 Uiso calc R 1 . . H
C36 -0.1779(10) -0.0305(9) 0.2744(10) 0.040(3) Uani d . 1 . . C
H36 -0.2299 -0.0663 0.2924 0.048 Uiso calc R 1 . . H
C37 -0.1073(11) 0.0349(10) 0.3374(9) 0.041(3) Uani d . 1 . . C
H37 -0.1115 0.0452 0.3989 0.049 Uiso calc R 1 . . H
C38 -0.0296(10) 0.0861(8) 0.3111(8) 0.030(3) Uani d . 1 . . C
H38 0.0202 0.1304 0.3548 0.036 Uiso calc R 1 . . H
C39 0.1470(9) 0.0417(8) 0.1171(7) 0.022(3) Uani d . 1 . . C
H39A 0.0923 -0.0071 0.0779 0.027 Uiso calc R 1 . . H
H39B 0.1958 0.0614 0.0795 0.027 Uiso calc R 1 . . H
C40 0.2091(9) 0.0091(8) 0.1811(8) 0.025(3) Uani d . 1 . . C
H40A 0.2553 -0.0339 0.1473 0.03 Uiso calc R 1 . . H
H40B 0.1583 -0.023 0.2081 0.03 Uiso calc R 1 . . H
C41 0.2993(10) 0.0541(8) 0.3590(8) 0.028(3) Uani d . 1 . . C
C42 0.2404(11) 0.0818(9) 0.4309(9) 0.038(3) Uani d . 1 . . C
H42 0.196 0.1268 0.4351 0.045 Uiso calc R 1 . . H
C43 0.2450(14) 0.0451(11) 0.4968(10) 0.052(4) Uani d . 1 . . C
H43 0.2035 0.065 0.5455 0.062 Uiso calc R 1 . . H
C44 0.3084(14) -0.0192(11) 0.4929(11) 0.057(4) Uani d . 1 . . C
H44 0.3128 -0.0427 0.5395 0.068 Uiso calc R 1 . . H
C45 0.3653(14) -0.0495(12) 0.4215(12) 0.061(5) Uani d . 1 . . C
H45 0.4077 -0.0957 0.4175 0.073 Uiso calc R 1 . . H
C46 0.3620(12) -0.0135(10) 0.3546(10) 0.047(4) Uani d . 1 . . C
H46 0.4026 -0.0349 0.3055 0.057 Uiso calc R 1 . . H
C47 0.4267(9) 0.0957(8) 0.2355(9) 0.029(3) Uani d . 1 . . C
C48 0.5164(10) 0.1174(9) 0.2986(10) 0.039(3) Uani d . 1 . . C
H48 0.507 0.1325 0.36 0.046 Uiso calc R 1 . . H
C49 0.6183(11) 0.1169(10) 0.2717(13) 0.053(4) Uani d . 1 . . C
H49 0.6782 0.1306 0.3147 0.064 Uiso calc R 1 . . H
C50 0.6330(12) 0.0966(11) 0.1835(14) 0.064(5) Uani d . 1 . . C
H50 0.7032 0.097 0.1658 0.076 Uiso calc R 1 . . H
C51 0.5468(12) 0.0755(10) 0.1202(12) 0.053(4) Uani d . 1 . . C
H51 0.5576 0.0617 0.0591 0.064 Uiso calc R 1 . . H
C52 0.4442(10) 0.0744(9) 0.1461(9) 0.036(3) Uani d . 1 . . C
H52 0.385 0.0591 0.1022 0.044 Uiso calc R 1 . . H
C53 0.2855(9) 0.2308(7) 0.1690(8) 0.024(3) Uani d . 1 . . C
C54 0.3222(9) 0.2306(8) 0.1031(8) 0.026(3) Uani d . 1 . . C
C55 0.3709(10) 0.2369(9) 0.0294(8) 0.033(3) Uani d . 1 . . C
C56 0.4157(11) 0.2450(10) -0.0329(9) 0.043(4) Uani d . 1 . . C
C57 0.456(2) 0.1728(15) -0.2238(13) 0.102(7) Uani d U 1 . . C
H57A 0.4654 0.1166 -0.2146 0.153 Uiso calc R 1 . . H
H57B 0.5035 0.1807 -0.2675 0.153 Uiso calc R 1 . . H
H57C 0.3821 0.1706 -0.2458 0.153 Uiso calc R 1 . . H
C58 0.4536(19) 0.3694(15) -0.1335(15) 0.101(7) Uani d U 1 . . C
H58A 0.3793 0.358 -0.1594 0.152 Uiso calc R 1 . . H
H58B 0.5003 0.3856 -0.1738 0.152 Uiso calc R 1 . . H
H58C 0.4618 0.4188 -0.0759 0.152 Uiso calc R 1 . . H
C59 0.6320(16) 0.287(3) -0.079(2) 0.246(8) Uani d U 1 . . C
H59A 0.6437 0.3302 -0.0179 0.369 Uiso calc R 1 . . H
H59B 0.6724 0.3117 -0.1178 0.369 Uiso calc R 1 . . H
H59C 0.656 0.2307 -0.0814 0.369 Uiso calc R 1 . . H
C60 0.1578(9) 0.2581(8) 0.4063(9) 0.025(3) Uani d . 1 . . C
C61 0.1216(9) 0.2718(7) 0.4694(8) 0.024(3) Uani d . 1 . . C
C62 0.0695(10) 0.2741(8) 0.5476(8) 0.029(3) Uani d . 1 . . C
C63 0.0268(11) 0.2753(9) 0.6142(9) 0.037(3) Uani d . 1 . . C
C64 0.0672(14) 0.3441(12) 0.8110(10) 0.066(5) Uani d . 1 . . C
H64A 0.1306 0.3139 0.8086 0.099 Uiso calc R 1 . . H
H64B 0.0359 0.3505 0.8669 0.099 Uiso calc R 1 . . H
H64C 0.0873 0.4035 0.8078 0.099 Uiso calc R 1 . . H
C65 -0.1565(12) 0.3291(12) 0.7240(11) 0.059(5) Uani d . 1 . . C
H65A -0.1396 0.3914 0.7278 0.089 Uiso calc R 1 . . H
H65B -0.1889 0.3276 0.7775 0.089 Uiso calc R 1 . . H
H65C -0.2065 0.2958 0.6712 0.089 Uiso calc R 1 . . H
C66 -0.0641(14) 0.1610(10) 0.7127(10) 0.055(4) Uani d . 1 . . C
H66A -0.1163 0.127 0.6615 0.083 Uiso calc R 1 . . H
H66B -0.094 0.1618 0.7678 0.083 Uiso calc R 1 . . H
H66C 0.001 0.1325 0.707 0.083 Uiso calc R 1 . . H
Si1 0.4905(3) 0.2673(4) -0.1176(3) 0.0523(13) Uani d . 1 . . Si
Si2 -0.0319(3) 0.2767(3) 0.7156(2) 0.0324(9) Uani d . 1 . . Si
P1 0.3726(2) 0.3370(2) 0.37021(19) 0.0200(7) Uani d . 1 . . P
P2 0.1563(2) 0.3718(2) 0.29627(19) 0.0191(7) Uani d . 1 . . P
P3 0.0827(2) 0.1369(2) 0.18628(19) 0.0191(7) Uani d . 1 . . P
P4 0.2929(2) 0.1027(2) 0.2712(2) 0.0210(7) Uani d . 1 . . P
Ru1 0.22320(7) 0.23761(6) 0.28515(5) 0.0173(4) Uani d . 1 . . Ru

loop_
_atom_site_aniso_label
_atom_site_aniso_U_11
_atom_site_aniso_U_22
_atom_site_aniso_U_33
_atom_site_aniso_U_12
_atom_site_aniso_U_13
_atom_site_aniso_U_23
C1 0.027(6) 0.019(6) 0.025(6) 0.002(5) -0.001(5) 0.008(5)
C2 0.028(7) 0.043(8) 0.039(7) -0.002(6) -0.002(6) 0.024(7)
C3 0.045(9) 0.063(11) 0.052(9) -0.004(8) -0.005(7) 0.042(8)
C4 0.044(9) 0.050(9) 0.047(9) 0.000(7) -0.013(7) 0.030(8)
C5 0.027(7) 0.039(8) 0.049(8) 0.003(6) -0.009(6) 0.017(7)
C6 0.030(7) 0.029(7) 0.032(7) 0.000(6) 0.000(6) 0.012(6)
C7 0.018(6) 0.029(7) 0.025(6) 0.001(5) -0.001(5) 0.014(5)
C8 0.027(7) 0.030(7) 0.029(7) 0.000(6) 0.001(5) 0.012(6)
C9 0.035(7) 0.029(7) 0.047(8) -0.005(6) 0.004(6) 0.021(6)
C10 0.034(8) 0.051(9) 0.051(9) -0.006(7) 0.015(7) 0.028(8)
C11 0.032(7) 0.046(9) 0.037(8) 0.005(6) 0.015(6) 0.014(7)
C12 0.025(6) 0.029(7) 0.034(7) 0.002(5) 0.006(5) 0.010(6)
C13 0.028(6) 0.021(6) 0.019(6) 0.002(5) 0.004(5) 0.004(5)
C14 0.028(6) 0.018(6) 0.027(6) 0.003(5) 0.005(5) 0.006(5)
C15 0.034(7) 0.017(6) 0.020(6) 0.005(5) 0.005(5) 0.008(5)
C16 0.033(7) 0.029(7) 0.030(7) 0.007(6) 0.009(6) 0.015(6)
C17 0.054(9) 0.037(8) 0.037(8) 0.006(7) 0.019(7) 0.020(6)
C18 0.071(11) 0.036(8) 0.026(7) 0.007(8) 0.006(7) 0.016(6)
C19 0.054(9) 0.038(8) 0.031(7) 0.007(7) -0.006(7) 0.014(6)
C20 0.035(7) 0.024(7) 0.029(7) 0.004(6) 0.000(6) 0.009(5)
C21 0.024(6) 0.023(6) 0.021(6) 0.007(5) 0.005(5) 0.008(5)
C22 0.028(7) 0.026(7) 0.040(7) 0.004(5) 0.010(6) 0.011(6)
C23 0.031(7) 0.023(7) 0.057(9) 0.010(6) 0.017(7) 0.007(6)
C24 0.026(7) 0.032(7) 0.042(8) 0.007(6) 0.013(6) 0.007(6)
C25 0.026(7) 0.026(7) 0.039(7) -0.001(5) 0.010(6) 0.006(6)
C26 0.027(6) 0.022(6) 0.026(6) 0.004(5) 0.008(5) 0.007(5)
C27 0.027(6) 0.018(6) 0.019(6) 0.002(5) 0.001(5) 0.004(5)
C28 0.028(6) 0.025(6) 0.023(6) 0.002(5) 0.003(5) 0.007(5)
C29 0.043(8) 0.032(7) 0.023(6) 0.005(6) 0.006(6) 0.012(6)
C30 0.041(8) 0.040(8) 0.028(7) 0.009(6) -0.003(6) 0.015(6)
C31 0.033(7) 0.041(8) 0.035(7) 0.014(6) 0.001(6) 0.012(6)
C32 0.027(7) 0.032(7) 0.026(6) 0.006(6) 0.004(5) 0.009(6)
C33 0.022(6) 0.021(6) 0.027(6) 0.004(5) 0.007(5) 0.010(5)
C34 0.027(6) 0.026(7) 0.030(7) 0.001(5) 0.004(5) 0.009(5)
C35 0.027(7) 0.031(7) 0.046(8) -0.005(6) 0.005(6) 0.011(6)
C36 0.032(7) 0.037(8) 0.055(9) -0.004(6) 0.014(7) 0.024(7)
C37 0.044(8) 0.046(9) 0.037(8) -0.002(7) 0.014(7) 0.021(7)
C38 0.034(7) 0.025(7) 0.030(7) -0.003(5) 0.005(6) 0.010(5)
C39 0.022(6) 0.022(6) 0.020(6) 0.002(5) 0.005(5) 0.004(5)
C40 0.026(6) 0.019(6) 0.030(6) 0.003(5) 0.005(5) 0.009(5)
C41 0.031(7) 0.022(6) 0.032(7) 0.002(5) 0.001(6) 0.012(5)
C42 0.048(8) 0.035(8) 0.038(8) 0.013(7) 0.011(7) 0.021(6)
C43 0.079(12) 0.046(9) 0.042(8) 0.015(9) 0.018(8) 0.028(7)
C44 0.073(11) 0.060(11) 0.058(10) 0.013(9) 0.006(9) 0.046(9)
C45 0.070(12) 0.059(11) 0.082(12) 0.031(9) 0.017(10) 0.053(10)
C46 0.057(9) 0.046(9) 0.057(9) 0.025(8) 0.022(8) 0.033(8)
C47 0.023(6) 0.020(6) 0.045(8) 0.008(5) 0.009(6) 0.011(6)
C48 0.028(7) 0.027(7) 0.059(9) 0.006(6) -0.001(6) 0.012(7)
C49 0.026(8) 0.034(8) 0.095(14) 0.005(6) -0.001(8) 0.018(9)
C50 0.029(8) 0.048(10) 0.115(16) 0.012(7) 0.031(10) 0.024(10)
C51 0.044(9) 0.043(9) 0.074(11) 0.011(7) 0.034(9) 0.016(8)
C52 0.030(7) 0.030(7) 0.047(8) 0.005(6) 0.017(6) 0.009(6)
C53 0.020(6) 0.015(6) 0.034(7) 0.002(5) -0.001(5) 0.007(5)
C54 0.021(6) 0.023(6) 0.033(7) 0.003(5) 0.004(5) 0.008(5)
C55 0.036(7) 0.038(8) 0.029(7) 0.006(6) 0.012(6) 0.014(6)
C56 0.041(8) 0.052(9) 0.037(8) 0.005(7) 0.010(7) 0.019(7)
C57 0.148(8) 0.090(8) 0.081(7) 0.016(4) 0.062(5) 0.039(5)
C58 0.121(8) 0.093(8) 0.096(8) 0.013(4) 0.015(4) 0.043(5)
C59 0.035(8) 0.606(9) 0.243(9) 0.034(5) 0.026(4) 0.335(5)
C60 0.016(6) 0.018(6) 0.044(8) -0.002(5) -0.006(6) 0.018(6)
C61 0.026(6) 0.012(6) 0.027(7) 0.004(5) -0.009(6) 0.000(5)
C62 0.035(7) 0.028(7) 0.025(6) 0.003(6) 0.007(6) 0.009(5)
C63 0.047(8) 0.036(8) 0.030(7) 0.007(7) 0.014(6) 0.011(6)
C64 0.081(12) 0.072(13) 0.039(9) -0.007(10) -0.005(9) 0.018(9)
C65 0.053(10) 0.073(12) 0.063(11) 0.020(9) 0.019(8) 0.034(9)
C66 0.080(12) 0.043(9) 0.047(9) -0.001(8) 0.014(8) 0.022(7)
Si1 0.040(2) 0.090(4) 0.046(2) 0.010(2) 0.0177(19) 0.046(3)
Si2 0.040(2) 0.035(2) 0.0240(18) 0.0033(17) 0.0102(16) 0.0127(16)
P1 0.0203(15) 0.0194(15) 0.0200(15) 0.0018(12) 0.0024(12) 0.0070(12)
P2 0.0204(15) 0.0183(15) 0.0196(15) 0.0031(12) 0.0047(12) 0.0074(12)
P3 0.0202(15) 0.0183(15) 0.0189(14) 0.0020(12) 0.0046(12) 0.0066(12)
P4 0.0207(15) 0.0193(16) 0.0246(16) 0.0039(12) 0.0048(13) 0.0091(13)
Ru1 0.0184(5) 0.0173(5) 0.0170(5) 0.0025(4) 0.0049(4) 0.0066(4)

loop_
_atom_type_symbol
_atom_type_description
_atom_type_scat_dispersion_real
_atom_type_scat_dispersion_imag
_atom_type_scat_source
C C 0.0033 0.0016 'International Tables Vol C Tables 4.2.6.8 and 6.1.1.4'
H H 0 0 'International Tables Vol C Tables 4.2.6.8 and 6.1.1.4'
Si Si 0.0817 0.0704 'International Tables Vol C Tables 4.2.6.8 and 6.1.1.4'
P P 0.1023 0.0942 'International Tables Vol C Tables 4.2.6.8 and 6.1.1.4'
Ru Ru -1.2594 0.8363 'International Tables Vol C Tables 4.2.6.8 and 6.1.1.4'

loop_
_geom_angle_atom_site_label_1
_geom_angle_atom_site_label_2
_geom_angle_atom_site_label_3
_geom_angle
_geom_angle_publ_flag
C2 C1 C6 118.8(11) ?
C2 C1 P1 118.9(9) ?
C6 C1 P1 122.3(10) ?
C1 C2 C3 120.9(12) ?
C1 C2 H2 119.6 ?
C3 C2 H2 119.5 ?
C4 C3 C2 120.2(14) ?
C4 C3 H3 119.9 ?
C2 C3 H3 119.9 ?
C5 C4 C3 119.8(13) ?
C5 C4 H4 120.1 ?
C3 C4 H4 120.1 ?
C4 C5 C6 120.2(12) ?
C4 C5 H5 119.9 ?
C6 C5 H5 119.9 ?
C5 C6 C1 120.2(12) ?
C5 C6 H6 119.9 ?
C1 C6 H6 119.9 ?
C12 C7 C8 118.4(11) ?
C12 C7 P1 118.7(9) ?
C8 C7 P1 122.9(9) ?
C9 C8 C7 120.5(12) ?
C9 C8 H8 119.8 ?
C7 C8 H8 119.8 ?
C10 C9 C8 120.3(13) ?
C10 C9 H9 119.9 ?
C8 C9 H9 119.8 ?
C11 C10 C9 119.9(13) ?
C11 C10 H10 120.0 ?
C9 C10 H10 120.1 ?
C10 C11 C12 120.4(13) ?
C10 C11 H11 119.8 ?
C12 C11 H11 119.8 ?
C11 C12 C7 120.6(12) ?
C11 C12 H12 119.7 ?
C7 C12 H12 119.7 ?
C14 C13 P1 110.2(7) ?
C14 C13 H13A 109.6 ?
P1 C13 H13A 109.6 ?
C14 C13 H13B 109.6 ?
P1 C13 H13B 109.6 ?
H13A C13 H13B 108.1 ?
C13 C14 P2 112.0(8) ?
C13 C14 H14A 109.2 ?
P2 C14 H14A 109.2 ?
C13 C14 H14B 109.2 ?
P2 C14 H14B 109.2 ?
H14A C14 H14B 107.9 ?
C20 C15 C16 118.2(11) ?
C20 C15 P2 122.7(10) ?
C16 C15 P2 119.0(9) ?
C17 C16 C15 121.0(12) ?
C17 C16 H16 119.5 ?
C15 C16 H16 119.5 ?
C16 C17 C18 119.9(14) ?
C16 C17 H17 120.1 ?
C18 C17 H17 120.1 ?
C19 C18 C17 119.9(13) ?
C19 C18 H18 120.1 ?
C17 C18 H18 120.0 ?
C18 C19 C20 120.9(13) ?
C18 C19 H19 119.6 ?
C20 C19 H19 119.6 ?
C19 C20 C15 120.1(13) ?
C19 C20 H20 120.0 ?
C15 C20 H20 119.9 ?
C26 C21 C22 118.1(11) ?
C26 C21 P2 121.0(9) ?
C22 C21 P2 120.9(9) ?
C23 C22 C21 121.0(12) ?
C23 C22 H22 119.5 ?
C21 C22 H22 119.5 ?
C22 C23 C24 120.4(12) ?
C22 C23 H23 119.8 ?
C24 C23 H23 119.8 ?
C25 C24 C23 119.3(12) ?
C25 C24 H24 120.3 ?
C23 C24 H24 120.3 ?
C24 C25 C26 120.4(12) ?
C24 C25 H25 119.8 ?
C26 C25 H25 119.8 ?
C25 C26 C21 120.9(11) ?
C25 C26 H26 119.6 ?
C21 C26 H26 119.6 ?
C28 C27 C32 118.9(11) ?
C28 C27 P3 120.5(9) ?
C32 C27 P3 120.7(9) ?
C29 C28 C27 120.5(12) ?
C29 C28 H28 119.7 ?
C27 C28 H28 119.8 ?
C30 C29 C28 120.5(12) ?
C30 C29 H29 119.8 ?
C28 C29 H29 119.8 ?
C29 C30 C31 119.2(12) ?
C29 C30 H30 120.4 ?
C31 C30 H30 120.4 ?
C30 C31 C32 120.7(12) ?
C30 C31 H31 119.7 ?
C32 C31 H31 119.7 ?
C31 C32 C27 120.2(12) ?
C31 C32 H32 119.9 ?
C27 C32 H32 119.9 ?
C38 C33 C34 118.2(11) ?
C38 C33 P3 120.8(9) ?
C34 C33 P3 120.9(9) ?
C35 C34 C33 120.7(12) ?
C35 C34 H34 119.6 ?
C33 C34 H34 119.6 ?
C36 C35 C34 120.0(12) ?
C36 C35 H35 120.0 ?
C34 C35 H35 120.0 ?
C35 C36 C37 120.5(13) ?
C35 C36 H36 119.8 ?
C37 C36 H36 119.7 ?
C36 C37 C38 119.9(13) ?
C36 C37 H37 120.1 ?
C38 C37 H37 120.1 ?
C33 C38 C37 120.7(12) ?
C33 C38 H38 119.6 ?
C37 C38 H38 119.6 ?
C40 C39 P3 107.0(7) ?
C40 C39 H39A 110.3 ?
P3 C39 H39A 110.3 ?
C40 C39 H39B 110.3 ?
P3 C39 H39B 110.3 ?
H39A C39 H39B 108.6 ?
C39 C40 P4 112.2(8) ?
C39 C40 H40A 109.2 ?
P4 C40 H40A 109.2 ?
C39 C40 H40B 109.2 ?
P4 C40 H40B 109.2 ?
H40A C40 H40B 107.9 ?
C42 C41 C46 117.5(12) ?
C42 C41 P4 121.0(10) ?
C46 C41 P4 121.5(10) ?
C41 C42 C43 121.0(13) ?
C41 C42 H42 119.5 ?
C43 C42 H42 119.5 ?
C44 C43 C42 120.9(15) ?
C44 C43 H43 119.5 ?
C42 C43 H43 119.5 ?
C45 C44 C43 119.3(15) ?
C45 C44 H44 120.3 ?
C43 C44 H44 120.3 ?
C44 C45 C46 120.7(15) ?
C44 C45 H45 119.7 ?
C46 C45 H45 119.7 ?
C45 C46 C41 120.5(14) ?
C45 C46 H46 119.7 ?
C41 C46 H46 119.7 ?
C52 C47 C48 117.9(12) ?
C52 C47 P4 121.4(9) ?
C48 C47 P4 120.6(10) ?
C49 C48 C47 120.5(14) ?
C49 C48 H48 119.7 ?
C47 C48 H48 119.8 ?
C50 C49 C48 120.3(15) ?
C50 C49 H49 119.9 ?
C48 C49 H49 119.9 ?
C49 C50 C51 120.6(14) ?
C49 C50 H50 119.7 ?
C51 C50 H50 119.7 ?
C50 C51 C52 119.7(15) ?
C50 C51 H51 120.2 ?
C52 C51 H51 120.2 ?
C51 C52 C47 121.0(13) ?
C51 C52 H52 119.5 ?
C47 C52 H52 119.5 ?
C54 C53 Ru1 177.3(11) yes
C53 C54 C55 175.3(14) yes
C56 C55 C54 177.8(15) yes
C55 C56 Si1 174.1(14) ?
Si1 C57 H57A 109.4 ?
Si1 C57 H57B 109.4 ?
H57A C57 H57B 109.5 ?
Si1 C57 H57C 109.6 ?
H57A C57 H57C 109.5 ?
H57B C57 H57C 109.5 ?
Si1 C58 H58A 109.4 ?
Si1 C58 H58B 109.5 ?
H58A C58 H58B 109.5 ?
Si1 C58 H58C 109.5 ?
H58A C58 H58C 109.5 ?
H58B C58 H58C 109.5 ?
Si1 C59 H59A 109.5 ?
Si1 C59 H59B 109.5 ?
H59A C59 H59B 109.5 ?
Si1 C59 H59C 109.5 ?
H59A C59 H59C 109.5 ?
H59B C59 H59C 109.5 ?
C61 C60 Ru1 177.0(11) yes
C60 C61 C62 170.7(13) yes
C63 C62 C61 178.9(15) yes
C62 C63 Si2 177.7(13) ?
Si2 C64 H64A 109.5 ?
Si2 C64 H64B 109.5 ?
H64A C64 H64B 109.5 ?
Si2 C64 H64C 109.5 ?
H64A C64 H64C 109.5 ?
H64B C64 H64C 109.5 ?
Si2 C65 H65A 109.5 ?
Si2 C65 H65B 109.5 ?
H65A C65 H65B 109.5 ?
Si2 C65 H65C 109.5 ?
H65A C65 H65C 109.5 ?
H65B C65 H65C 109.5 ?
Si2 C66 H66A 109.5 ?
Si2 C66 H66B 109.5 ?
H66A C66 H66B 109.5 ?
Si2 C66 H66C 109.5 ?
H66A C66 H66C 109.5 ?
H66B C66 H66C 109.5 ?
C56 Si1 C59 108.5(9) ?
C56 Si1 C58 109.6(9) ?
C59 Si1 C58 108.4(16) ?
C56 Si1 C57 109.2(8) ?
C59 Si1 C57 112.9(18) ?
C58 Si1 C57 108.2(10) ?
C63 Si2 C66 109.5(7) ?
C63 Si2 C64 107.3(7) ?
C66 Si2 C64 111.4(8) ?
C63 Si2 C65 109.9(7) ?
C66 Si2 C65 109.0(8) ?
C64 Si2 C65 109.8(8) ?
C13 P1 C1 101.9(5) ?
C13 P1 C7 104.2(6) ?
C1 P1 C7 102.5(5) ?
C13 P1 Ru1 105.0(4) ?
C1 P1 Ru1 121.6(4) ?
C7 P1 Ru1 119.1(4) ?
C21 P2 C15 102.4(5) ?
C21 P2 C14 102.5(5) ?
C15 P2 C14 100.9(5) ?
C21 P2 Ru1 120.4(4) ?
C15 P2 Ru1 118.8(4) ?
C14 P2 Ru1 109.0(4) ?
C33 P3 C27 102.0(5) ?
C33 P3 C39 98.7(5) ?
C27 P3 C39 103.5(5) ?
C33 P3 Ru1 123.6(4) ?
C27 P3 Ru1 120.3(4) ?
C39 P3 Ru1 104.9(4) ?
C47 P4 C41 101.4(6) ?
C47 P4 C40 103.4(5) ?
C41 P4 C40 100.2(5) ?
C47 P4 Ru1 116.0(4) ?
C41 P4 Ru1 124.6(4) ?
C40 P4 Ru1 108.4(4) ?
C53 Ru1 C60 174.2(4) yes
C53 Ru1 P1 91.5(3) ?
C60 Ru1 P1 86.3(3) ?
C53 Ru1 P2 91.5(3) ?
C60 Ru1 P2 82.9(3) ?
P1 Ru1 P2 82.76(11) ?
C53 Ru1 P3 82.4(3) ?
C60 Ru1 P3 99.8(3) ?
P1 Ru1 P3 173.93(10) ?
P2 Ru1 P3 97.77(11) ?
C53 Ru1 P4 87.1(3) ?
C60 Ru1 P4 98.4(3) ?
P1 Ru1 P4 97.05(11) ?
P2 Ru1 P4 178.66(11) ?
P3 Ru1 P4 82.28(11) ?

loop_
_geom_bond_atom_site_label_1
_geom_bond_atom_site_label_2
_geom_bond_site_symmetry_2
_geom_bond_distance
_geom_bond_publ_flag
C1 C2 . 1.381(17) ?
C1 C6 . 1.398(16) ?
C1 P1 . 1.837(12) ?
C2 C3 . 1.381(18) ?
C2 H2 . 0.9500 ?
C3 C4 . 1.384(19) ?
C3 H3 . 0.9500 ?
C4 C5 . 1.38(2) ?
C4 H4 . 0.9500 ?
C5 C6 . 1.391(17) ?
C5 H5 . 0.9500 ?
C6 H6 . 0.9500 ?
C7 C12 . 1.396(16) ?
C7 C8 . 1.400(17) ?
C7 P1 . 1.834(12) ?
C8 C9 . 1.387(17) ?
C8 H8 . 0.9500 ?
C9 C10 . 1.383(19) ?
C9 H9 . 0.9500 ?
C10 C11 . 1.37(2) ?
C10 H10 . 0.9500 ?
C11 C12 . 1.389(18) ?
C11 H11 . 0.9500 ?
C12 H12 . 0.9500 ?
C13 C14 . 1.521(16) ?
C13 P1 . 1.835(11) ?
C13 H13A . 0.9900 ?
C13 H13B . 0.9900 ?
C14 P2 . 1.866(11) ?
C14 H14A . 0.9900 ?
C14 H14B . 0.9900 ?
C15 C20 . 1.400(16) ?
C15 C16 . 1.397(17) ?
C15 P2 . 1.830(12) ?
C16 C17 . 1.383(18) ?
C16 H16 . 0.9500 ?
C17 C18 . 1.39(2) ?
C17 H17 . 0.9500 ?
C18 C19 . 1.36(2) ?
C18 H18 . 0.9500 ?
C19 C20 . 1.392(18) ?
C19 H19 . 0.9500 ?
C20 H20 . 0.9500 ?
C21 C26 . 1.394(16) ?
C21 C22 . 1.395(17) ?
C21 P2 . 1.828(11) ?
C22 C23 . 1.375(17) ?
C22 H22 . 0.9500 ?
C23 C24 . 1.393(18) ?
C23 H23 . 0.9500 ?
C24 C25 . 1.376(18) ?
C24 H24 . 0.9500 ?
C25 C26 . 1.385(16) ?
C25 H25 . 0.9500 ?
C26 H26 . 0.9500 ?
C27 C28 . 1.388(16) ?
C27 C32 . 1.389(16) ?
C27 P3 . 1.841(12) ?
C28 C29 . 1.385(17) ?
C28 H28 . 0.9500 ?
C29 C30 . 1.383(18) ?
C29 H29 . 0.9500 ?
C30 C31 . 1.379(18) ?
C30 H30 . 0.9500 ?
C31 C32 . 1.388(17) ?
C31 H31 . 0.9500 ?
C32 H32 . 0.9500 ?
C33 C38 . 1.388(16) ?
C33 C34 . 1.402(16) ?
C33 P3 . 1.838(12) ?
C34 C35 . 1.380(17) ?
C34 H34 . 0.9500 ?
C35 C36 . 1.373(19) ?
C35 H35 . 0.9500 ?
C36 C37 . 1.372(19) ?
C36 H36 . 0.9500 ?
C37 C38 . 1.390(18) ?
C37 H37 . 0.9500 ?
C38 H38 . 0.9500 ?
C39 C40 . 1.527(16) ?
C39 P3 . 1.852(11) ?
C39 H39A . 0.9900 ?
C39 H39B . 0.9900 ?
C40 P4 . 1.857(11) ?
C40 H40A . 0.9900 ?
C40 H40B . 0.9900 ?
C41 C42 . 1.380(18) ?
C41 C46 . 1.400(18) ?
C41 P4 . 1.837(13) ?
C42 C43 . 1.382(19) ?
C42 H42 . 0.9500 ?
C43 C44 . 1.37(2) ?
C43 H43 . 0.9500 ?
C44 C45 . 1.36(2) ?
C44 H44 . 0.9500 ?
C45 C46 . 1.39(2) ?
C45 H45 . 0.9500 ?
C46 H46 . 0.9500 ?
C47 C52 . 1.395(18) ?
C47 C48 . 1.408(17) ?
C47 P4 . 1.824(12) ?
C48 C49 . 1.384(19) ?
C48 H48 . 0.9500 ?
C49 C50 . 1.37(2) ?
C49 H49 . 0.9500 ?
C50 C51 . 1.38(2) ?
C50 H50 . 0.9500 ?
C51 C52 . 1.387(18) ?
C51 H51 . 0.9500 ?
C52 H52 . 0.9500 ?
C53 C54 . 1.179(17) yes
C53 Ru1 . 2.041(13) yes
C54 C55 . 1.395(18) yes
C55 C56 . 1.217(19) yes
C56 Si1 . 1.814(15) ?
C57 Si1 . 1.84(2) ?
C57 H57A . 0.9800 ?
C57 H57B . 0.9800 ?
C57 H57C . 0.9800 ?
C58 Si1 . 1.85(2) ?
C58 H58A . 0.9800 ?
C58 H58B . 0.9800 ?
C58 H58C . 0.9800 ?
C59 Si1 . 1.82(2) ?
C59 H59A . 0.9800 ?
C59 H59B . 0.9800 ?
C59 H59C . 0.9800 ?
C60 C61 . 1.099(17) yes
C60 Ru1 . 2.095(14) yes
C61 C62 . 1.444(18) yes
C62 C63 . 1.221(17) yes
C63 Si2 . 1.824(14) ?
C64 Si2 . 1.853(15) ?
C64 H64A . 0.9800 ?
C64 H64B . 0.9800 ?
C64 H64C . 0.9800 ?
C65 Si2 . 1.860(15) ?
C65 H65A . 0.9800 ?
C65 H65B . 0.9800 ?
C65 H65C . 0.9800 ?
C66 Si2 . 1.841(15) ?
C66 H66A . 0.9800 ?
C66 H66B . 0.9800 ?
C66 H66C . 0.9800 ?
P1 Ru1 . 2.352(3) yes
P2 Ru1 . 2.356(3) yes
P3 Ru1 . 2.362(3) yes
P4 Ru1 . 2.373(3) yes
